data_4300316
loop_
_publ_author_name
'Monga, Vishakha'
'Patrick, Brian O.'
'Orvig, Chris'

_publ_section_title
;
 Group 13 and Lanthanide Complexes with Mixed O,S Anionic Ligands Derived
 from Maltol
;
_journal_coden_ASTM INOCAJ
_journal_issue 8
_journal_name_full 'Inorganic Chemistry'
_journal_page_first 2666
_journal_page_last 2677
_journal_paper_doi 10.1021/ic048693y
_journal_volume 44
_journal_year 2005
_chemical_formula_sum 'C7 H8 O2 S'
_chemical_formula_weight 156.19
_space_group_IT_number 14
_symmetry_cell_setting monoclinic
_symmetry_space_group_name_Hall '-P 2ybc'
_symmetry_space_group_name_H-M 'P 1 21/c 1'
_cell_angle_alpha 90.00
_cell_angle_beta 101.913(5)
_cell_angle_gamma 90.00
_cell_formula_units_Z 8
_cell_length_a 7.2552(8)
_cell_length_b 16.096(2)
_cell_length_c 12.8722(18)
_cell_measurement_temperature 173(2)
_cell_volume 1470.8(3)
_diffrn_ambient_temperature 173(2)
_exptl_crystal_density_diffrn 1.411
_cod_duplicate_entry 4300936
_cod_original_sg_symbol_H-M 'P 21/c'
_cod_database_code 4300316

loop_
_symmetry_equiv_pos_as_xyz
'x, y, z'
'-x, y+1/2, -z+1/2'
'-x, -y, -z'
'x, -y-1/2, z-1/2'

loop_
_atom_site_label
_atom_site_type_symbol
_atom_site_fract_x
_atom_site_fract_y
_atom_site_fract_z
_atom_site_U_iso_or_equiv
_atom_site_adp_type
_atom_site_occupancy
_atom_site_symmetry_multiplicity
_atom_site_calc_flag
_atom_site_refinement_flags
_atom_site_disorder_assembly
_atom_site_disorder_group
C1 C 0.1296(2) 0.21691(10) 0.90611(13) 0.0246(4) Uani 1 1 d . . .
C2 C 0.0641(2) 0.28585(10) 0.84830(13) 0.0233(3) Uani 1 1 d . . .
C3 C 0.0746(2) 0.36694(10) 0.89424(13) 0.0231(3) Uani 1 1 d . . .
C4 C 0.1596(2) 0.36953(11) 1.00513(13) 0.0277(4) Uani 1 1 d . . .
H4 H 0.1705 0.4211 1.0419 0.033 Uiso 1 1 calc R . .
C5 C 0.2241(2) 0.29963(11) 1.05750(14) 0.0299(4) Uani 1 1 d . . .
H5 H 0.2812 0.3036 1.1307 0.036 Uiso 1 1 calc R . .
C6 C 0.1176(3) 0.13018(11) 0.86393(15) 0.0344(4) Uani 1 1 d . . .
H6A H 0.1890 0.1273 0.8063 0.041 Uiso 1 1 calc R . .
H6B H -0.0158 0.1178 0.8322 0.041 Uiso 1 1 calc R . .
C7 C 0.1909(3) 0.06346(11) 0.94414(17) 0.0399(5) Uani 1 1 d . . .
H7A H 0.3245 0.0734 0.9742 0.060 Uiso 1 1 calc R . .
H7B H 0.1760 0.0090 0.9093 0.060 Uiso 1 1 calc R . .
H7C H 0.1197 0.0646 1.0011 0.060 Uiso 1 1 calc R . .
C8 C 0.5374(2) 0.13574(10) 0.34410(13) 0.0230(3) Uani 1 1 d . . .
C9 C 0.5797(2) 0.21635(10) 0.37203(13) 0.0227(3) Uani 1 1 d . . .
C10 C 0.6671(2) 0.23978(10) 0.47792(13) 0.0224(3) Uani 1 1 d . . .
C11 C 0.7051(2) 0.17254(10) 0.55172(13) 0.0257(4) Uani 1 1 d . . .
H11 H 0.7638 0.1830 0.6236 0.031 Uiso 1 1 calc R . .
C12 C 0.6580(2) 0.09445(11) 0.51974(13) 0.0279(4) Uani 1 1 d . . .
H12 H 0.6851 0.0509 0.5704 0.033 Uiso 1 1 calc R . .
C13 C 0.4530(2) 0.10564(11) 0.23461(13) 0.0312(4) Uani 1 1 d . . .
H13A H 0.5210 0.1320 0.1841 0.037 Uiso 1 1 calc R . .
H13B H 0.3204 0.1245 0.2160 0.037 Uiso 1 1 calc R . .
C14 C 0.4573(3) 0.01208(12) 0.21994(16) 0.0383(4) Uani 1 1 d . . .
H14A H 0.5862 -0.0083 0.2448 0.057 Uiso 1 1 calc R . .
H14B H 0.4148 -0.0015 0.1446 0.057 Uiso 1 1 calc R . .
H14C H 0.3737 -0.0144 0.2610 0.057 Uiso 1 1 calc R . .
O1 O 0.21139(16) 0.22420(7) 1.01113(9) 0.0283(3) Uani 1 1 d . . .
O2 O -0.01330(19) 0.27405(8) 0.74390(10) 0.0336(3) Uani 1 1 d . . .
O3 O 0.57406(15) 0.07493(7) 0.41885(9) 0.0261(3) Uani 1 1 d . . .
O4 O 0.53797(19) 0.27620(8) 0.29633(10) 0.0347(3) Uani 1 1 d . . .
S1 S -0.00970(6) 0.44927(3) 0.81893(4) 0.03143(14) Uani 1 1 d . . .
S2 S 0.71995(6) 0.34001(3) 0.50622(4) 0.03192(14) Uani 1 1 d . . .
H2 H -0.049(3) 0.3199(16) 0.7163(19) 0.058(7) Uiso 1 1 d . . .
H4A H 0.571(3) 0.3222(16) 0.326(2) 0.064(8) Uiso 1 1 d . . .

loop_
_atom_site_aniso_label
_atom_site_aniso_U_11
_atom_site_aniso_U_22
_atom_site_aniso_U_33
_atom_site_aniso_U_23
_atom_site_aniso_U_13
_atom_site_aniso_U_12
C1 0.0242(8) 0.0266(8) 0.0226(9) -0.0014(7) 0.0038(6) -0.0018(6)
C2 0.0210(7) 0.0261(8) 0.0214(9) -0.0020(7) 0.0010(6) -0.0015(6)
C3 0.0178(7) 0.0239(8) 0.0279(9) -0.0019(7) 0.0053(6) -0.0016(6)
C4 0.0292(8) 0.0284(9) 0.0252(9) -0.0064(7) 0.0052(7) -0.0028(7)
C5 0.0339(9) 0.0337(10) 0.0206(9) -0.0048(7) 0.0026(7) -0.0023(7)
C6 0.0455(11) 0.0232(9) 0.0327(10) -0.0016(8) 0.0038(8) 0.0007(8)
C7 0.0520(12) 0.0247(9) 0.0423(12) 0.0035(8) 0.0085(9) 0.0014(8)
C8 0.0215(8) 0.0273(8) 0.0201(8) 0.0020(7) 0.0039(6) 0.0005(6)
C9 0.0221(8) 0.0249(8) 0.0207(8) 0.0030(7) 0.0035(6) 0.0024(6)
C10 0.0195(7) 0.0228(8) 0.0248(9) -0.0008(7) 0.0047(6) 0.0006(6)
C11 0.0275(8) 0.0277(9) 0.0197(9) 0.0011(7) -0.0002(6) -0.0011(7)
C12 0.0312(9) 0.0274(9) 0.0221(9) 0.0045(7) -0.0011(7) -0.0004(7)
C13 0.0366(10) 0.0341(10) 0.0217(9) -0.0026(7) 0.0034(7) -0.0034(7)
C14 0.0473(11) 0.0362(10) 0.0293(10) -0.0108(8) 0.0034(8) -0.0020(8)
O1 0.0339(6) 0.0255(6) 0.0234(7) 0.0001(5) 0.0008(5) 0.0017(5)
O2 0.0452(7) 0.0265(7) 0.0235(7) -0.0017(5) -0.0059(5) 0.0003(6)
O3 0.0307(6) 0.0231(6) 0.0229(6) 0.0007(5) 0.0019(5) -0.0019(5)
O4 0.0472(8) 0.0270(7) 0.0259(7) 0.0073(6) -0.0017(6) -0.0011(6)
S1 0.0336(2) 0.0229(2) 0.0347(3) 0.00097(18) 0.00007(19) 0.00255(17)
S2 0.0389(3) 0.0213(2) 0.0342(3) -0.00239(18) 0.00423(19) -0.00295(17)

loop_
_geom_bond_atom_site_label_1
_geom_bond_atom_site_label_2
_geom_bond_distance
_geom_bond_site_symmetry_2
_geom_bond_publ_flag
C1 O1 1.3647(19) . ?
C1 C2 1.366(2) . ?
C1 C6 1.494(2) . ?
C2 O2 1.359(2) . ?
C2 C3 1.428(2) . ?
C3 C4 1.434(2) . ?
C3 S1 1.6809(17) . ?
C4 C5 1.345(2) . ?
C4 H4 0.9500 . ?
C5 O1 1.348(2) . ?
C5 H5 0.9500 . ?
C6 C7 1.508(3) . ?
C6 H6A 0.9900 . ?
C6 H6B 0.9900 . ?
C7 H7A 0.9800 . ?
C7 H7B 0.9800 . ?
C7 H7C 0.9800 . ?
C8 O3 1.3598(19) . ?
C8 C9 1.364(2) . ?
C8 C13 1.497(2) . ?
C9 O4 1.3592(19) . ?
C9 C10 1.430(2) . ?
C10 C11 1.429(2) . ?
C10 S2 1.6807(17) . ?
C11 C12 1.344(2) . ?
C11 H11 0.9500 . ?
C12 O3 1.3527(19) . ?
C12 H12 0.9500 . ?
C13 C14 1.519(3) . ?
C13 H13A 0.9900 . ?
C13 H13B 0.9900 . ?
C14 H14A 0.9800 . ?
C14 H14B 0.9800 . ?
C14 H14C 0.9800 . ?
O2 H2 0.84(3) . ?
O4 H4A 0.84(3) . ?

loop_
_cod_related_entry_id
_cod_related_entry_database
_cod_related_entry_code
1 ChemSpider 2287031
